data_2007072
loop_
_publ_author_name
'Longridge, John J.'
'Rawson, Jeremy M.'
'Feeder, Neil'
'Raithby, Paul R.'

_publ_section_title
;
 The First Structural Characterization of a Sulfoximidium Salt
;
_journal_issue 3
_journal_name_full 'Acta Crystallographica Section C'
_journal_page_first 398
_journal_page_last 399
_journal_paper_doi 10.1107/S0108270197016569
_journal_volume 54
_journal_year 1998
_chemical_formula_iupac '(C12 H12 N O S) + , H S O4 -'
_chemical_formula_moiety 'C12 H12 N S O, H S O4'
_chemical_formula_sum 'C12 H13 N O5 S2'
_chemical_formula_weight 315.35
_chemical_name_common 'diphenylsulfoximidium hydrogen sulfate'
_space_group_IT_number 2
_symmetry_cell_setting triclinic
_symmetry_space_group_name_Hall '-P 1'
_symmetry_space_group_name_H-M 'P -1'
_audit_creation_method SHELXL
_cell_angle_alpha 94.713(14)
_cell_angle_beta 107.873(13)
_cell_angle_gamma 67.784(14)
_cell_formula_units_Z 2
_cell_length_a 8.900(2)
_cell_length_b 11.508(2)
_cell_length_c 7.7675(10)
_cell_measurement_reflns_used 25
_cell_measurement_temperature 293(2)
_cell_measurement_theta_max 40
_cell_measurement_theta_min 30
_cell_volume 700.4(2)
_computing_cell_refinement 'MSC/AFC Diffractometer Control Software'
_computing_data_collection
;MSC/AFC Diffractometer Control Software (Molecular Structure Corporation,
 1988)
;
_computing_data_reduction 'TEXSAN PROCESS (Molecular Structure Corporation, 1985)'
_computing_molecular_graphics 'XP (Siemens, 1994)'
_computing_publication_material SHELXL93
_computing_structure_refinement 'SHELXL93 (Sheldrick, 1993)'
_computing_structure_solution 'SHELXS86 (Sheldrick, 1990)'
_diffrn_ambient_temperature 293(2)
_diffrn_measurement_device 'Rigaku AFC7-R diffractometer'
_diffrn_measurement_method '\w/2\q scans'
_diffrn_radiation_monochromator graphite
_diffrn_radiation_source 'fine-focus sealed tube'
_diffrn_radiation_type MoK\a
_diffrn_radiation_wavelength 0.71069
_diffrn_reflns_av_R_equivalents 0.0178
_diffrn_reflns_av_sigmaI/netI 0.0285
_diffrn_reflns_limit_h_max 11
_diffrn_reflns_limit_h_min -10
_diffrn_reflns_limit_k_max 14
_diffrn_reflns_limit_k_min -14
_diffrn_reflns_limit_l_max 9
_diffrn_reflns_limit_l_min -10
_diffrn_reflns_number 6290
_diffrn_reflns_theta_max 27.51
_diffrn_reflns_theta_min 2.59
_diffrn_standards_decay_% 0
_diffrn_standards_interval_count 200
_diffrn_standards_number 3
_exptl_absorpt_coefficient_mu 0.398
_exptl_absorpt_correction_type none
_exptl_crystal_colour colourless
_exptl_crystal_density_diffrn 1.495
_exptl_crystal_density_method 'not measured'
_exptl_crystal_description block
_exptl_crystal_F_000 328
_exptl_crystal_size_max 0.30
_exptl_crystal_size_mid 0.25
_exptl_crystal_size_min 0.20
_refine_diff_density_max 0.267
_refine_diff_density_min -0.292
_refine_ls_extinction_method none
_refine_ls_goodness_of_fit_all 1.026
_refine_ls_goodness_of_fit_obs 1.064
_refine_ls_hydrogen_treatment mixed
_refine_ls_matrix_type full
_refine_ls_number_parameters 227
_refine_ls_number_reflns 3200
_refine_ls_number_restraints 46
_refine_ls_restrained_S_all 1.031
_refine_ls_restrained_S_obs 1.066
_refine_ls_R_factor_all 0.0520
_refine_ls_R_factor_obs .0357
_refine_ls_shift/esd_max 0.004
_refine_ls_shift/esd_mean 0.000
_refine_ls_structure_factor_coef Fsqd
_refine_ls_weighting_details
;
 w = 1/[\s^2^(Fo^2^)+(0.0466P)^2^+0.1658P] where P=(Fo^2^+2Fc^2^)/3
;
_refine_ls_weighting_scheme calc
_refine_ls_wR_factor_all 0.0993
_refine_ls_wR_factor_obs .0896
_reflns_number_observed 2489
_reflns_number_total 3203
_reflns_observed_criterion >2sigma(I)
_cod_data_source_file cf1214.cif
_cod_data_source_block jr9703
_cod_depositor_comments
;
The following automatic conversions were performed:
'_symmetry_cell_setting' value 'Triclinic' changed to 'triclinic'
according to '/home/saulius/struct/CIF-dictionaries/cif_core.dic'
dictionary named 'cif_core.dic' version 2.4.1 from 2010-06-29.

Automatic conversion script
Id: cif_fix_enum 1527 2010-12-29 10:47:43Z saulius 

The following automatic conversions were performed:

'_symmetry_cell_setting' value 'Triclinic' changed to 'triclinic'
according to /home/saulius/struct/CIF-dictionaries/cif_core.dic
dictionary named 'cif_core.dic' version 2.4.1 from 2010-06-29.

Automatic conversion script
Id: cif_fix_values 1715 2011-07-08 13:25:40Z adriana 
;
_cod_database_code 2007072

loop_
_symmetry_equiv_pos_as_xyz
'x, y, z'
'-x, -y, -z'

loop_
_atom_site_aniso_label
_atom_site_aniso_U_11
_atom_site_aniso_U_22
_atom_site_aniso_U_33
_atom_site_aniso_U_12
_atom_site_aniso_U_13
_atom_site_aniso_U_23
S1 .0406(3) .0387(2) .0438(3) -.0118(2) .0115(2) .0006(2)
O1 .0531(9) .0598(9) .0616(9) -.0111(7) .0233(7) -.0125(7)
N2 .0551(10) .0502(10) .0482(10) -.0262(8) .0027(8) .0110(8)
C11 .0376(9) .0337(8) .0439(10) -.0126(7) .0096(7) .0026(7)
C12 .0381(10) .0484(11) .0509(11) -.0085(8) .0116(8) .0009(9)
C13 .0558(12) .0524(12) .0532(12) -.0150(10) .0216(10) -.0074(9)
C14 .0585(13) .0590(13) .0513(12) -.0258(11) .0087(10) -.0055(10)
C15 .0402(11) .0661(14) .0715(15) -.0178(11) .0012(10) -.0050(12)
C16 .0376(10) .0467(11) .0644(13) -.0102(9) .0127(9) -.0053(9)
C21 .0500(11) .0385(9) .0420(10) -.0193(8) .0088(8) .0005(7)
C22 .0746(15) .0405(10) .0513(12) -.0205(10) .0192(11) -.0036(9)
C23 .124(3) .0527(13) .0626(15) -.053(2) .032(2) -.0088(11)
C24 .097(2) .091(2) .0582(14) -.067(2) .0199(14) -.0045(13)
C25 .0581(14) .081(2) .073(2) -.0347(13) .0138(12) .0085(13)
C26 .0503(12) .0477(11) .0689(14) -.0202(10) .0121(10) .0046(10)
S2 .0375(2) .0550(3) .0408(3) -.0199(2) .0013(2) .0030(2)
O2 .056(3) .0497(13) .075(2) -.022(2) .002(2) -.0002(12)
O3 .065(2) .063(2) .043(2) -.0395(14) .006(2) -.001(2)
O4 .0417(11) .077(4) .0548(12) -.024(2) .0155(8) -.007(2)
O5 .0424(15) .103(3) .040(2) -.0272(15) .0081(12) .008(2)
O2A .056(3) .0497(13) .075(2) -.022(2) .002(2) -.0002(12)
O3A .065(2) .063(2) .043(2) -.0395(14) .006(2) -.001(2)
O4A .0417(11) .077(4) .0548(12) -.024(2) .0155(8) -.007(2)
O5A .0424(15) .103(3) .040(2) -.0272(15) .0081(12) .008(2)
O2B .056(3) .0497(13) .075(2) -.022(2) .002(2) -.0002(12)
O3B .065(2) .063(2) .043(2) -.0395(14) .006(2) -.001(2)
O4B .0417(11) .077(4) .0548(12) -.024(2) .0155(8) -.007(2)
O5B .0424(15) .103(3) .040(2) -.0272(15) .0081(12) .008(2)

loop_
_atom_site_label
_atom_site_fract_x
_atom_site_fract_y
_atom_site_fract_z
_atom_site_U_iso_or_equiv
_atom_site_thermal_displace_type
_atom_site_calc_flag
_atom_site_refinement_flags
_atom_site_occupancy
_atom_site_disorder_group
_atom_site_type_symbol
S1 .14177(6) .18444(4) -.24809(6) .04208(14) Uani d . 1 . S
O1 .2794(2) .08760(15) -.2962(2) .0603(4) Uani d . 1 . O
N2 .0386(2) .3091(2) -.3662(3) .0514(4) Uani d . 1 . N
H2A -.042(3) .310(2) -.474(3) .062 Uiso d . 1 . H
H2B .087(3) .363(2) -.360(3) .062 Uiso d . 1 . H
C11 .2207(2) .2356(2) -.0320(2) .0390(4) Uani d . 1 . C
C12 .1122(3) .3251(2) .0495(3) .0484(5) Uani d . 1 . C
H12 -.005(3) .3595(9) -.0094(15) .058 Uiso calc R 1 . H
C13 .1790(3) .3625(2) .2183(3) .0544(5) Uani d . 1 . C
H13 .113(2) .4179(17) .2712(16) .065 Uiso calc R 1 . H
C14 .3515(3) .3125(2) .3040(3) .0571(5) Uani d . 1 . C
H14 .3923(13) .3370(8) .409(3) .069 Uiso calc R 1 . H
C15 .4579(3) .2237(2) .2224(3) .0638(6) Uani d . 1 . C
H15 .570(3) .1916(10) .2792(18) .077 Uiso calc R 1 . H
C16 .3941(3) .1834(2) .0540(3) .0521(5) Uani d . 1 . C
H16 .4675(19) .1209(16) -.0023(15) .063 Uiso calc R 1 . H
C21 -.0166(3) .1273(2) -.2509(3) .0437(4) Uani d . 1 . C
C22 .0295(3) -.0022(2) -.2442(3) .0558(5) Uani d . 1 . C
H22 .125(3) -.0482(15) -.2376(4) .067 Uiso calc R 1 . H
C23 -.0922(4) -.0494(3) -.2494(3) .0729(8) Uani d . 1 . C
H23 -.0673(11) -.125(3) -.2459(4) .087 Uiso calc R 1 . H
C24 -.2545(4) .0294(3) -.2603(3) .0729(8) Uani d . 1 . C
H24 -.336(3) -.0041(11) -.2657(4) .087 Uiso calc R 1 . H
C25 -.2995(3) .1577(3) -.2634(4) .0688(7) Uani d . 1 . C
H25 -.413(3) .2119(17) -.2678(4) .083 Uiso calc R 1 . H
C26 -.1798(3) .2074(2) -.2602(3) .0560(5) Uani d . 1 . C
H26 -.2067(9) .287(2) -.2640(3) .067 Uiso calc R 1 . H
S2 -.28985(6) .45773(5) -.75905(6) .04587(15) Uani d . 1 . S
O2 -.2167(8) .3277(4) -.6978(7) .0637(13) Uani d PD .74(2) . O
O3 -.2030(7) .5316(5) -.6334(8) .0546(9) Uani d PD .74(2) . O
O4 -.4753(5) .5149(7) -.7556(7) .0572(13) Uani d PD .74(2) . O
O5 -.2865(6) .4742(5) -.9450(7) .0620(10) Uani d PD .74(2) . O
O2A -.249(3) .3477(15) -.648(2) .0637(13) Uani d PD .175(9) . O
O3A -.182(2) .5146(17) -.684(2) .0546(9) Uani d PD .175(9) . O
O4A -.462(3) .541(2) -.768(3) .0572(13) Uani d PD .175(9) . O
O5A -.2942(15) .4151(18) -.9368(16) .0620(10) Uani d PD .175(9) . O
O2B -.173(5) .329(3) -.706(6) .0637(13) Uani d PD .09(2) . O
O3B -.241(5) .557(3) -.687(5) .0546(9) Uani d PD .09(2) . O
O4B -.469(4) .473(4) -.770(5) .0572(13) Uani d PD .09(2) . O
O5B -.315(5) .464(4) -.986(5) .0620(10) Uani d PD .09(2) . O
H4A -.542(4) .519(3) -.853(4) .080 Uiso d . 1 . H

loop_
_atom_type_symbol
_atom_type_description
_atom_type_scat_dispersion_real
_atom_type_scat_dispersion_imag
_atom_type_scat_source
C C 0.0033 0.0016 'International Tables Vol C Tables 4.2.6.8 and 6.1.1.4'
H H 0.0000 0.0000 'International Tables Vol C Tables 4.2.6.8 and 6.1.1.4'
N N 0.0061 0.0033 'International Tables Vol C Tables 4.2.6.8 and 6.1.1.4'
S S 0.1246 0.1234 'International Tables Vol C Tables 4.2.6.8 and 6.1.1.4'
O O 0.0106 0.0060 'International Tables Vol C Tables 4.2.6.8 and 6.1.1.4'

loop_
_geom_angle_atom_site_label_1
_geom_angle_atom_site_label_2
_geom_angle_atom_site_label_3
_geom_angle
_geom_angle_publ_flag
O1 S1 N2 120.21(11) yes
O1 S1 C11 109.07(9) yes
N2 S1 C11 103.61(10) yes
O1 S1 C21 110.17(10) yes
N2 S1 C21 102.92(10) yes
C11 S1 C21 110.44(9) yes
S1 N2 H2A 119.9(15) ?
S1 N2 H2B 118.3(16) ?
H2A N2 H2B 115.(2) ?
C12 C11 C16 121.3(2) ?
C12 C11 S1 120.63(14) ?
C16 C11 S1 118.1(2) ?
C13 C12 C11 118.8(2) ?
C13 C12 H12 120.61(13) ?
C11 C12 H12 120.61(12) ?
C12 C13 C14 120.5(2) ?
C12 C13 H13 119.76(13) ?
C14 C13 H13 119.76(14) ?
C15 C14 C13 120.3(2) ?
C15 C14 H14 119.85(14) ?
C13 C14 H14 119.85(14) ?
C14 C15 C16 120.5(2) ?
C14 C15 H15 119.75(14) ?
C16 C15 H15 119.75(13) ?
C15 C16 C11 118.7(2) ?
C15 C16 H16 120.66(13) ?
C11 C16 H16 120.66(12) ?
C26 C21 C22 121.2(2) ?
C26 C21 S1 121.53(15) ?
C22 C21 S1 117.2(2) ?
C23 C22 C21 118.5(2) ?
C23 C22 H22 120.8(2) ?
C21 C22 H22 120.77(14) ?
C24 C23 C22 120.6(2) ?
C24 C23 H23 119.70(14) ?
C22 C23 H23 119.7(2) ?
C23 C24 C25 121.0(2) ?
C23 C24 H24 119.51(14) ?
C25 C24 H24 119.5(2) ?
C24 C25 C26 119.5(3) ?
C24 C25 H25 120.3(2) ?
C26 C25 H25 120.3(2) ?
C21 C26 C25 119.2(2) ?
C21 C26 H26 120.39(12) ?
C25 C26 H26 120.4(2) ?
O3A S2 O3B 23.8(16) ?
O3A S2 O5A 116.3(7) ?
O3B S2 O5A 124.2(16) ?
O3A S2 O2 110.6(9) ?
O3B S2 O2 129.5(17) ?
O5A S2 O2 87.7(7) ?
O3A S2 O2B 98.0(16) ?
O3B S2 O2B 119.8(14) ?
O5A S2 O2B 83.3(18) ?
O2 S2 O2B 16.8(16) ?
O3A S2 O4A 110.1(11) ?
O3B S2 O4A 86.5(18) ?
O5A S2 O4A 106.5(10) ?
O2 S2 O4A 124.1(8) ?
O2B S2 O4A 140.8(19) ?
O3A S2 O2A 109.7(10) ?
O3B S2 O2A 121.3(17) ?
O5A S2 O2A 106.3(7) ?
O2 S2 O2A 21.5(6) ?
O2B S2 O2A 35.(2) ?
O4A S2 O2A 107.4(9) ?
O3A S2 O3 19.0(7) ?
O3B S2 O3 19.0(15) ?
O5A S2 O3 134.8(6) ?
O2 S2 O3 110.8(3) ?
O2B S2 O3 102.6(14) ?
O4A S2 O3 96.6(10) ?
O2A S2 O3 102.8(8) ?
O3A S2 O5 93.5(7) ?
O3B S2 O5 96.3(13) ?
O5A S2 O5 28.5(7) ?
O2 S2 O5 112.6(3) ?
O2B S2 O5 103.6(19) ?
O4A S2 O5 101.3(9) ?
O2A S2 O5 133.2(6) ?
O3 S2 O5 109.8(2) ?
O3A S2 O4B 138.0(16) ?
O3B S2 O4B 115.7(15) ?
O5A S2 O4B 97.3(14) ?
O2 S2 O4B 94.3(14) ?
O2B S2 O4B 110.9(14) ?
O4A S2 O4B 31.6(19) ?
O2A S2 O4B 81.6(18) ?
O3 S2 O4B 120.8(14) ?
O5 S2 O4B 107.8(13) ?
O3A S2 O4 121.2(8) ?
O3B S2 O4 98.2(14) ?
O5A S2 O4 106.6(5) ?
O2 S2 O4 109.4(2) ?
O2B S2 O4 126.2(16) ?
O4A S2 O4 14.8(9) ?
O2A S2 O4 93.5(8) ?
O3 S2 O4 105.3(2) ?
O5 S2 O4 108.6(2) ?
O4B S2 O4 17.8(14) ?
O3A S2 O5B 104.5(14) ?
O3B S2 O5B 106.0(15) ?
O5A S2 O5B 21.2(16) ?
O2 S2 O5B 108.6(15) ?
O2B S2 O5B 102.5(17) ?
O4A S2 O5B 96.4(15) ?
O2A S2 O5B 127.5(15) ?
O3 S2 O5B 120.4(12) ?
O5 S2 O5B 11.0(12) ?
O4B S2 O5B 98.4(14) ?
O4 S2 O5B 101.5(12) ?
O2A O2 S2 81.(2) ?
S2 O4 H4A 113.(2) ?
O5A O5 S2 71.0(10) ?
O2 O2A O2B 21.(3) ?
O2 O2A S2 78.(2) ?
O2B O2A S2 72.(3) ?
O3B O3A S2 84.(3) ?
O4B O4A S2 78.(3) ?
O4B O4A H4A 56.(3) ?
S2 O4A H4A 113.(3) ?
O5B O5A O5 32.(3) ?
O5B O5A S2 106.(4) ?
O5 O5A S2 80.5(13) ?
O2A O2B S2 73.(3) ?
O3A O3B S2 72.(3) ?
O4A O4B S2 70.(3) ?
O4A O4B H4A 68.(4) ?
S2 O4B H4A 114.(4) ?
O5A O5B S2 53.(3) ?

loop_
_geom_bond_atom_site_label_1
_geom_bond_atom_site_label_2
_geom_bond_site_symmetry_2
_geom_bond_distance
_geom_bond_publ_flag
S1 O1 . 1.436(2) yes
S1 N2 . 1.564(2) yes
S1 C11 . 1.756(2) yes
S1 C21 . 1.761(2) yes
N2 H2A . .92(2) ?
N2 H2B . .86(3) ?
C11 C12 . 1.382(3) ?
C11 C16 . 1.386(3) ?
C12 C13 . 1.371(3) ?
C12 H12 . .93(2) ?
C13 C14 . 1.378(3) ?
C13 H13 . .86(2) ?
C14 C15 . 1.369(3) ?
C14 H14 . .86(3) ?
C15 C16 . 1.376(3) ?
C15 H15 . .90(3) ?
C16 H16 . .95(2) ?
C21 C26 . 1.378(3) ?
C21 C22 . 1.388(3) ?
C22 C23 . 1.373(4) ?
C22 H22 . .80(3) ?
C23 C24 . 1.365(4) ?
C23 H23 . .82(3) ?
C24 C25 . 1.376(4) ?
C24 H24 . .93(3) ?
C25 C26 . 1.380(3) ?
C25 H25 . .96(3) ?
C26 H26 . .86(3) ?
S2 O3A . 1.32(2) ?
S2 O3B . 1.38(3) ?
S2 O5A . 1.421(12) ?
S2 O2 . 1.442(4) ?
S2 O2B . 1.45(3) ?
S2 O4A . 1.45(2) ?
S2 O2A . 1.46(2) ?
S2 O3 . 1.473(4) ?
S2 O5 . 1.483(4) ?
S2 O4B . 1.51(3) ?
S2 O4 . 1.537(4) ?
S2 O5B . 1.71(4) ?
O2 O2A . .54(2) ?
O4 H4A . .79(3) ?
O5 O5A . .72(2) ?
O2A O2B . .88(5) ?
O3A O3B . .56(4) ?
O4A O4B . .81(5) ?
O4A H4A . .90(4) ?
O5A O5B . .64(4) ?
O4B H4A . .81(4) ?
